data_3000023
loop_
_publ_author_name
'Ana B. Caballero'
'Antonio Rodr\'iguez Di\'eguez'
'Miguel Quir\'os'
'Juan M. Salas'
'\'Oscar Huertas'
'Inmaculada Ram\'irez Mac\'ias'
'Francisco Olmo'
'Clotilde Mar\'in'
'Guillermo Chaves-Lemaur'
'Ram\'on Guti\'errez S\'anchez'
'Manuel S\'anchez-Moreno'

_publ_section_title
;
 Triazolopyrimidine Compounds Containing First-Row Transition Metals and
 their Activity against the Neglected Infectious Chagas Disease and
 Leishmaniasis
;
_journal_name_full 'European Journal of Medicinal Chemistry'
_journal_page_first 526
_journal_page_last 534
_journal_paper_doi 10.1016/j.ejmech.2014.08.26
_journal_volume 85
_journal_year 2014
_chemical_formula_moiety 'C14 H24 N8 O4 Zn 2+, 2(C7 H8 N4), 2(Cl O4 1-), 2(H2 O)'
_chemical_formula_sum 'C28 H44 Cl2 N16 O14 Zn'
_chemical_formula_weight 965.06
_space_group_IT_number 14
_symmetry_cell_setting monoclinic
_symmetry_space_group_name_Hall '-P 2yn'
_symmetry_space_group_name_H-M 'P 1 21/n 1'
_atom_sites_solution_hydrogens geom
_atom_sites_solution_primary direct
_atom_sites_solution_secondary difmap
_audit_creation_method SHELXL-97
_cell_angle_alpha 90.00
_cell_angle_beta 111.980(2)
_cell_angle_gamma 90.00
_cell_formula_units_Z 2
_cell_length_a 14.830(2)
_cell_length_b 8.5741(12)
_cell_length_c 17.618(2)
_cell_measurement_reflns_used 1526
_cell_measurement_temperature 298(2)
_cell_measurement_theta_max 21.20
_cell_measurement_theta_min 2.26
_cell_volume 2077.4(5)
_computing_cell_refinement 'Bruker smart'
_computing_data_collection 'Bruker smart'
_computing_data_reduction 'Bruker smart'
_computing_molecular_graphics 'Bruker SHELXTL'
_computing_publication_material 'SHELXL-97 (Sheldrick, 1997)'
_computing_structure_refinement 'SHELXL-97 (Sheldrick, 1997)'
_computing_structure_solution 'SHELXL-97 (Sheldrick, 1990)'
_diffrn_ambient_temperature 298(2)
_diffrn_measured_fraction_theta_full 0.994
_diffrn_measured_fraction_theta_max 0.994
_diffrn_measurement_device_type 'Bruker Axs APEX automatic diffractometer'
_diffrn_measurement_method 'phi and omega scans'
_diffrn_radiation_monochromator graphite
_diffrn_radiation_source 'fine-focus sealed tube'
_diffrn_radiation_type MoK\a
_diffrn_radiation_wavelength 0.71073
_diffrn_reflns_av_R_equivalents 0.0593
_diffrn_reflns_av_sigmaI/netI 0.0712
_diffrn_reflns_limit_h_max 17
_diffrn_reflns_limit_h_min -17
_diffrn_reflns_limit_k_max 10
_diffrn_reflns_limit_k_min -8
_diffrn_reflns_limit_l_max 17
_diffrn_reflns_limit_l_min -20
_diffrn_reflns_number 10585
_diffrn_reflns_theta_full 25.00
_diffrn_reflns_theta_max 25.00
_diffrn_reflns_theta_min 2.49
_exptl_absorpt_coefficient_mu 0.802
_exptl_absorpt_correction_T_max 0.7665
_exptl_absorpt_correction_T_min 0.7191
_exptl_absorpt_correction_type empirical
_exptl_absorpt_process_details 'Bruker SADABS (Bruker, 1999)'
_exptl_crystal_colour colourless
_exptl_crystal_density_diffrn 1.543
_exptl_crystal_density_method 'not measured'
_exptl_crystal_description prismatic
_exptl_crystal_F_000 1000
_exptl_crystal_size_max 0.44
_exptl_crystal_size_mid 0.36
_exptl_crystal_size_min 0.35
_refine_diff_density_max 0.569
_refine_diff_density_min -0.317
_refine_diff_density_rms 0.081
_refine_ls_extinction_method none
_refine_ls_goodness_of_fit_ref 1.029
_refine_ls_hydrogen_treatment mixed
_refine_ls_matrix_type full
_refine_ls_number_parameters 281
_refine_ls_number_reflns 3632
_refine_ls_number_restraints 0
_refine_ls_restrained_S_all 1.029
_refine_ls_R_factor_all 0.0746
_refine_ls_R_factor_gt 0.0519
_refine_ls_shift/su_max 0.038
_refine_ls_shift/su_mean 0.001
_refine_ls_structure_factor_coef Fsqd
_refine_ls_weighting_details 'calc w=1/[\s^2^(Fo^2^)+(0.0959P)^2^+0.0000P] where P=(Fo^2^+2Fc^2^)/3'
_refine_ls_weighting_scheme calc
_refine_ls_wR_factor_gt 0.1398
_refine_ls_wR_factor_ref 0.1685
_reflns_number_gt 2638
_reflns_number_total 3632
_reflns_threshold_expression >2sigma(I)
_cod_data_source_file Compound6.cif
_cod_data_source_block an205
_cod_depositor_comments
;
 Changed the '_[local]_cod_data_source_file' and '_[local]_cod_data_source_block'
 data names to '_cod_data_source_file' and '_cod_data_source_block'.

 Antanas Vaitkus,
 2020-04-18

The following automatic conversions were performed:

'_exptl_absorpt_correction_type' value 'Empirical' changed to
'empirical' according to the built-in table from CIF Core dictionary
named 'cif_core.dic' version 2.4.1 from 2010-06-29.

Automatic conversion script
Id: cif_fix_values 1891 2012-01-12 08:04:46Z andrius 

 Releasing structure 3000023 into public domain as published material.
;
_cod_database_code 3000023
_cod_database_fobs_code 3000023

loop_
_symmetry_equiv_pos_as_xyz
'x, y, z'
'-x+1/2, y+1/2, -z+1/2'
'-x, -y, -z'
'x-1/2, -y-1/2, z-1/2'

loop_
_atom_site_label
_atom_site_type_symbol
_atom_site_fract_x
_atom_site_fract_y
_atom_site_fract_z
_atom_site_U_iso_or_equiv
_atom_site_adp_type
_atom_site_occupancy
_atom_site_symmetry_multiplicity
_atom_site_calc_flag
_atom_site_refinement_flags
Zn1 Zn 0.5000 0.5000 0.0000 0.0335(2) Uani 1 2 d S
N1A N 0.5730(2) 0.6635(4) 0.2461(2) 0.0394(8) Uani 1 1 d .
C2A C 0.5819(3) 0.6407(5) 0.1761(3) 0.0410(10) Uani 1 1 d .
H2A H 0.6317 0.6872 0.1640 0.049 Uiso 1 1 calc R
N3A N 0.5152(2) 0.5459(4) 0.1213(2) 0.0367(8) Uani 1 1 d .
C3AA C 0.4583(3) 0.5048(4) 0.1623(2) 0.0293(9) Uani 1 1 d .
N4A N 0.3804(2) 0.4131(4) 0.13694(19) 0.0370(8) Uani 1 1 d .
C5A C 0.3375(3) 0.3900(5) 0.1904(2) 0.0399(10) Uani 1 1 d .
C6A C 0.3731(3) 0.4574(5) 0.2694(3) 0.0392(10) Uani 1 1 d .
H6A H 0.3426 0.4347 0.3056 0.047 Uiso 1 1 calc R
C7A C 0.4501(3) 0.5534(5) 0.2933(2) 0.0354(9) Uani 1 1 d .
N8A N 0.4926(2) 0.5753(4) 0.23731(18) 0.0316(7) Uani 1 1 d .
C51A C 0.2483(4) 0.2909(7) 0.1636(3) 0.0646(15) Uani 1 1 d .
H51A H 0.1933 0.3582 0.1518 0.097 Uiso 1 1 d R
H51B H 0.2500 0.2181 0.2052 0.097 Uiso 1 1 d R
H51C H 0.2438 0.2338 0.1155 0.097 Uiso 1 1 d R
C71A C 0.4916(3) 0.6379(6) 0.3727(3) 0.0522(12) Uani 1 1 d .
H71A H 0.4548 0.6115 0.4052 0.078 Uiso 1 1 d R
H71B H 0.4888 0.7492 0.3636 0.078 Uiso 1 1 d R
H71C H 0.5575 0.6066 0.4002 0.078 Uiso 1 1 d R
N1B N 1.0262(3) 0.5454(5) 0.2412(2) 0.0504(10) Uani 1 1 d .
C2B C 1.0207(4) 0.5457(6) 0.3137(3) 0.0519(12) Uani 1 1 d .
H2B H 1.0630 0.4866 0.3565 0.062 Uiso 1 1 calc R
N3B N 0.9516(3) 0.6347(4) 0.3237(2) 0.0472(9) Uani 1 1 d .
C3AB C 0.9076(3) 0.6983(5) 0.2504(3) 0.0372(10) Uani 1 1 d .
N4B N 0.8324(3) 0.7971(4) 0.2248(2) 0.0422(9) Uani 1 1 d .
C5B C 0.8042(3) 0.8455(5) 0.1481(3) 0.0424(10) Uani 1 1 d .
C6B C 0.8501(3) 0.7952(5) 0.0949(3) 0.0444(11) Uani 1 1 d .
H6B H 0.8281 0.8327 0.0415 0.053 Uiso 1 1 calc R
C7B C 0.9250(3) 0.6942(5) 0.1203(3) 0.0425(11) Uani 1 1 d .
N8B N 0.9525(2) 0.6459(4) 0.1999(2) 0.0384(8) Uani 1 1 d .
C51B C 0.7211(4) 0.9566(6) 0.1170(3) 0.0609(14) Uani 1 1 d .
H51D H 0.6929 0.9679 0.1573 0.091 Uiso 1 1 d R
H51E H 0.6736 0.9154 0.0680 0.091 Uiso 1 1 d R
H51F H 0.7425 1.0574 0.1062 0.091 Uiso 1 1 d R
C71B C 0.9810(4) 0.6309(7) 0.0723(3) 0.0643(14) Uani 1 1 d .
H71D H 0.9672 0.5214 0.0614 0.097 Uiso 1 1 d R
H71E H 1.0489 0.6446 0.1014 0.097 Uiso 1 1 d R
H71F H 0.9619 0.6877 0.0221 0.097 Uiso 1 1 d R
Cl1C Cl 0.23935(7) 0.77559(14) 0.06488(6) 0.0458(3) Uani 1 1 d .
O2C O 0.3287(3) 0.7956(6) 0.0563(3) 0.0994(15) Uani 1 1 d .
O3C O 0.1872(3) 0.6606(6) 0.0090(3) 0.1115(17) Uani 1 1 d .
O4C O 0.1861(3) 0.9169(5) 0.0500(2) 0.0835(12) Uani 1 1 d .
O5C O 0.2583(4) 0.7289(6) 0.1455(3) 0.128(2) Uani 1 1 d .
O1W O 0.5385(2) 0.2606(3) 0.02532(18) 0.0487(8) Uani 1 1 d .
H11W H 0.5447 0.2235 0.0672 0.058 Uiso 1 1 d R
H12W H 0.5811 0.2310 0.0173 0.058 Uiso 1 1 d R
O2W O 0.64766(19) 0.5642(4) 0.03295(16) 0.0434(7) Uani 1 1 d .
H21W H 0.6859 0.5032 0.0708 0.052 Uiso 1 1 d R
H22W H 0.6648 0.5717 -0.0047 0.052 Uiso 1 1 d R
O3W O 0.7674(2) 0.4016(4) 0.16502(19) 0.0587(9) Uani 1 1 d .
H32W H 0.8054 0.3438 0.1652 0.070 Uiso 1 1 d R
H31W H 0.7412 0.3662 0.1951 0.070 Uiso 1 1 d R

loop_
_atom_site_aniso_label
_atom_site_aniso_U_11
_atom_site_aniso_U_22
_atom_site_aniso_U_33
_atom_site_aniso_U_23
_atom_site_aniso_U_13
_atom_site_aniso_U_12
Zn1 0.0329(4) 0.0417(4) 0.0287(4) -0.0005(3) 0.0147(3) -0.0037(3)
N1A 0.0373(18) 0.046(2) 0.039(2) -0.0095(16) 0.0194(16) -0.0076(17)
C2A 0.036(2) 0.044(3) 0.045(3) 0.001(2) 0.0173(19) -0.005(2)
N3A 0.0345(18) 0.0392(19) 0.0347(19) -0.0023(16) 0.0110(15) -0.0064(16)
C3AA 0.0295(19) 0.035(2) 0.026(2) 0.0014(17) 0.0140(16) 0.0019(18)
N4A 0.0357(18) 0.045(2) 0.0320(18) -0.0022(16) 0.0144(15) -0.0057(16)
C5A 0.037(2) 0.047(3) 0.038(2) 0.004(2) 0.0159(19) -0.004(2)
C6A 0.040(2) 0.048(3) 0.037(2) 0.0052(19) 0.023(2) 0.003(2)
C7A 0.036(2) 0.041(2) 0.029(2) 0.0021(18) 0.0123(18) 0.010(2)
N8A 0.0316(17) 0.0340(18) 0.0304(18) -0.0006(15) 0.0130(14) -0.0001(15)
C51A 0.058(3) 0.086(4) 0.058(3) -0.009(3) 0.032(3) -0.032(3)
C71A 0.054(3) 0.067(3) 0.037(2) -0.011(2) 0.019(2) 0.002(2)
N1B 0.051(2) 0.047(2) 0.055(3) 0.0052(19) 0.0219(19) 0.0114(19)
C2B 0.059(3) 0.052(3) 0.047(3) 0.005(2) 0.023(2) 0.004(3)
N3B 0.055(2) 0.044(2) 0.044(2) 0.0000(18) 0.0206(18) -0.0029(19)
C3AB 0.041(2) 0.037(2) 0.040(2) -0.0028(19) 0.0228(19) -0.006(2)
N4B 0.049(2) 0.037(2) 0.047(2) -0.0065(17) 0.0259(18) -0.0038(18)
C5B 0.039(2) 0.040(2) 0.052(3) 0.000(2) 0.022(2) -0.008(2)
C6B 0.048(3) 0.046(3) 0.039(2) 0.006(2) 0.016(2) -0.004(2)
C7B 0.048(3) 0.045(3) 0.041(3) -0.005(2) 0.025(2) -0.009(2)
N8B 0.0392(19) 0.036(2) 0.044(2) -0.0019(16) 0.0190(16) -0.0048(16)
C51B 0.056(3) 0.060(3) 0.073(4) 0.012(3) 0.030(3) 0.012(3)
C71B 0.067(3) 0.080(4) 0.060(3) -0.001(3) 0.039(3) 0.008(3)
Cl1C 0.0441(6) 0.0551(7) 0.0413(6) 0.0013(5) 0.0196(5) 0.0066(5)
O2C 0.072(2) 0.128(4) 0.127(4) -0.040(3) 0.070(3) -0.025(3)
O3C 0.076(3) 0.101(3) 0.143(4) -0.060(3) 0.025(3) -0.017(3)
O4C 0.101(3) 0.070(3) 0.074(3) 0.015(2) 0.027(2) 0.039(2)
O5C 0.205(5) 0.133(4) 0.069(3) 0.048(3) 0.076(3) 0.097(4)
O1W 0.0587(18) 0.0456(19) 0.0447(17) 0.0077(14) 0.0228(15) 0.0089(16)
O2W 0.0358(15) 0.066(2) 0.0332(16) -0.0011(15) 0.0188(13) -0.0053(15)
O3W 0.0525(18) 0.074(2) 0.057(2) 0.0157(18) 0.0293(16) 0.0162(18)

loop_
_atom_type_symbol
_atom_type_description
_atom_type_scat_dispersion_real
_atom_type_scat_dispersion_imag
_atom_type_scat_source
C C 0.0033 0.0016 'International Tables Vol C Tables 4.2.6.8 and 6.1.1.4'
H H 0.0000 0.0000 'International Tables Vol C Tables 4.2.6.8 and 6.1.1.4'
N N 0.0061 0.0033 'International Tables Vol C Tables 4.2.6.8 and 6.1.1.4'
O O 0.0106 0.0060 'International Tables Vol C Tables 4.2.6.8 and 6.1.1.4'
Cl Cl 0.1484 0.1585 'International Tables Vol C Tables 4.2.6.8 and 6.1.1.4'
Zn Zn 0.2839 1.4301 'International Tables Vol C Tables 4.2.6.8 and 6.1.1.4'

loop_
_geom_angle_atom_site_label_1
_geom_angle_atom_site_label_2
_geom_angle_atom_site_label_3
_geom_angle
_geom_angle_site_symmetry_1
_geom_angle_site_symmetry_3
N3A Zn1 N3A 180.00(17) 3_665 .
N3A Zn1 O2W 88.07(11) 3_665 3_665
N3A Zn1 O2W 91.93(11) . 3_665
N3A Zn1 O2W 91.93(11) 3_665 .
N3A Zn1 O2W 88.07(11) . .
O2W Zn1 O2W 180.0 3_665 .
N3A Zn1 O1W 92.81(12) 3_665 3_665
N3A Zn1 O1W 87.19(12) . 3_665
O2W Zn1 O1W 91.40(12) 3_665 3_665
O2W Zn1 O1W 88.60(12) . 3_665
N3A Zn1 O1W 87.19(12) 3_665 .
N3A Zn1 O1W 92.81(12) . .
O2W Zn1 O1W 88.60(12) 3_665 .
O2W Zn1 O1W 91.40(12) . .
O1W Zn1 O1W 180.0 3_665 .
C2A N1A N8A 101.7(3) . .
N1A C2A N3A 117.1(4) . .
C3AA N3A C2A 102.2(3) . .
C3AA N3A Zn1 130.3(3) . .
C2A N3A Zn1 127.2(3) . .
N4A C3AA N3A 127.9(3) . .
N4A C3AA N8A 123.3(3) . .
N3A C3AA N8A 108.8(3) . .
C3AA N4A C5A 115.8(3) . .
N4A C5A C6A 122.2(4) . .
N4A C5A C51A 117.5(4) . .
C6A C5A C51A 120.3(4) . .
C7A C6A C5A 121.3(4) . .
C6A C7A N8A 115.2(4) . .
C6A C7A C71A 126.7(4) . .
N8A C7A C71A 118.1(4) . .
N1A N8A C3AA 110.3(3) . .
N1A N8A C7A 127.6(3) . .
C3AA N8A C7A 122.1(3) . .
C2B N1B N8B 100.8(4) . .
N1B C2B N3B 117.3(4) . .
C3AB N3B C2B 103.2(4) . .
N3B C3AB N4B 129.3(4) . .
N3B C3AB N8B 108.4(4) . .
N4B C3AB N8B 122.4(4) . .
C5B N4B C3AB 116.6(4) . .
N4B C5B C6B 122.3(4) . .
N4B C5B C51B 118.5(4) . .
C6B C5B C51B 119.1(4) . .
C7B C6B C5B 121.1(4) . .
C6B C7B N8B 115.3(4) . .
C6B C7B C71B 127.6(4) . .
N8B C7B C71B 117.1(4) . .
C3AB N8B C7B 122.3(4) . .
C3AB N8B N1B 110.4(3) . .
C7B N8B N1B 127.3(4) . .
O2C Cl1C O5C 107.8(3) . .
O2C Cl1C O3C 107.8(3) . .
O5C Cl1C O3C 111.1(4) . .
O2C Cl1C O4C 111.1(3) . .
O5C Cl1C O4C 108.6(3) . .
O3C Cl1C O4C 110.4(3) . .

loop_
_geom_bond_atom_site_label_1
_geom_bond_atom_site_label_2
_geom_bond_distance
_geom_bond_site_symmetry_2
Zn1 N3A 2.101(3) 3_665
Zn1 N3A 2.101(3) .
Zn1 O2W 2.117(3) 3_665
Zn1 O2W 2.117(3) .
Zn1 O1W 2.132(3) 3_665
Zn1 O1W 2.132(3) .
N1A C2A 1.304(5) .
N1A N8A 1.371(4) .
C2A N3A 1.363(5) .
N3A C3AA 1.347(5) .
C3AA N4A 1.329(5) .
C3AA N8A 1.366(5) .
N4A C5A 1.334(5) .
C5A C6A 1.415(6) .
C5A C51A 1.492(6) .
C6A C7A 1.341(6) .
C7A N8A 1.367(5) .
C7A C71A 1.489(6) .
N1B C2B 1.310(6) .
N1B N8B 1.367(5) .
C2B N3B 1.341(6) .
N3B C3AB 1.327(5) .
C3AB N4B 1.337(5) .
C3AB N8B 1.370(5) .
N4B C5B 1.322(5) .
C5B C6B 1.415(6) .
C5B C51B 1.491(6) .
C6B C7B 1.347(6) .
C7B N8B 1.370(5) .
C7B C71B 1.492(6) .
Cl1C O2C 1.399(4) .
Cl1C O5C 1.400(4) .
Cl1C O3C 1.403(4) .
Cl1C O4C 1.416(4) .
